data_4504334
loop_
_publ_author_name
'Nastase, Silviu'
'Tuna, Floriana'
'Maxim, Catalin'
'Muryn, Christopher A.'
'Avarvari, Narcis'
'Winpenny, Richard E. P.'
'Andruh, Marius'

_publ_section_title
;
 Supramolecular Dimers and Chains Resulting from Second Coordination
 Sphere Interactions
;
_journal_issue 9
_journal_name_full 'Crystal Growth &amp; Design'
_journal_page_first 1825
_journal_paper_doi 10.1021/cg070332g
_journal_volume 7
_journal_year 2007
_chemical_formula_sum 'C37 H46 Cl Mn2 N7 O15.5'
_chemical_formula_weight 982.14
_chemical_name_systematic
; 
 ? 
;
_space_group_IT_number 2
_symmetry_cell_setting triclinic
_symmetry_space_group_name_Hall '-P 1'
_symmetry_space_group_name_H-M 'P -1'
_atom_sites_solution_hydrogens geom
_atom_sites_solution_primary direct
_atom_sites_solution_secondary difmap
_audit_creation_method SHELXL-97
_cell_angle_alpha 115.38(2)
_cell_angle_beta 95.156(12)
_cell_angle_gamma 91.053(13)
_cell_formula_units_Z 2
_cell_length_a 12.2204(15)
_cell_length_b 13.387(3)
_cell_length_c 14.260(3)
_cell_measurement_reflns_used 7773
_cell_measurement_temperature 100(2)
_cell_measurement_theta_max 27.8777
_cell_measurement_theta_min 2.8899
_cell_volume 2095.0(8)
_computing_cell_refinement
;
CrysAlis RED, Oxford Diffraction Ltd.,
Version 1.171.28cycle4 beta (release 11-11-2005 CrysAlis171 .NET)
(compiled Nov 11 2005,15:50:43)
;
_computing_data_collection
;
CrysAlis CCD, Oxford Diffraction Ltd.,
Version 1.171.28cycle4 beta (release 11-11-2005 CrysAlis171 .NET)
(compiled Nov 11 2005,15:50:43)
;
_computing_data_reduction
;
CrysAlis RED, Oxford Diffraction Ltd.,
Version 1.171.28cycle4 beta (release 11-11-2005 CrysAlis171 .NET)
(compiled Nov 11 2005,15:50:43)
;
_computing_molecular_graphics 'SHELXL-97 (Sheldrick, 1997)'
_computing_publication_material 'SHELXL-97 (Sheldrick, 1997)'
_computing_structure_refinement 'SHELXL-97 (Sheldrick, 1997)'
_computing_structure_solution 'SHELXS-97 (Sheldrick, 1990)'
_diffrn_ambient_temperature 100(2)
_diffrn_detector_area_resol_mean 8.3367
_diffrn_measured_fraction_theta_full 0.997
_diffrn_measured_fraction_theta_max 0.997
_diffrn_measurement_device_type 'Oxford Diffraction XCalibur 2'
_diffrn_measurement_method 'phi and omega'
_diffrn_radiation_monochromator graphite
_diffrn_radiation_source 'Enhance (Mo) X-ray Source'
_diffrn_radiation_type MoK\a
_diffrn_radiation_wavelength 0.71073
_diffrn_reflns_av_R_equivalents 0.0394
_diffrn_reflns_av_sigmaI/netI 0.0829
_diffrn_reflns_limit_h_max 14
_diffrn_reflns_limit_h_min -14
_diffrn_reflns_limit_k_max 15
_diffrn_reflns_limit_k_min -15
_diffrn_reflns_limit_l_max 15
_diffrn_reflns_limit_l_min -16
_diffrn_reflns_number 21662
_diffrn_reflns_theta_full 25.03
_diffrn_reflns_theta_max 25.03
_diffrn_reflns_theta_min 2.89
_exptl_absorpt_coefficient_mu 0.746
_exptl_absorpt_correction_T_max 0.9291
_exptl_absorpt_correction_T_min 0.5868
_exptl_absorpt_correction_type multi-scan
_exptl_absorpt_process_details
;
CrysAlis RED, Oxford Diffraction Ltd.,
Version 1.171.29.8 (release 17-03-2006 CrysAlis171 .NET)
(compiled Mar 17 2006,10:57:34)
Empirical absorption correction using spherical harmonics,
 implemented in SCALE3 ABSPACK scaling algorithm.
;
_exptl_crystal_colour Brown
_exptl_crystal_density_diffrn 1.557
_exptl_crystal_density_method 'not measured'
_exptl_crystal_description Plate
_exptl_crystal_F_000 1016
_exptl_crystal_size_max 0.80
_exptl_crystal_size_mid 0.30
_exptl_crystal_size_min 0.10
_refine_diff_density_max 0.872
_refine_diff_density_min -0.579
_refine_diff_density_rms 0.079
_refine_ls_extinction_method none
_refine_ls_goodness_of_fit_ref 1.033
_refine_ls_hydrogen_treatment mixed
_refine_ls_matrix_type full
_refine_ls_number_parameters 617
_refine_ls_number_reflns 7393
_refine_ls_number_restraints 77
_refine_ls_restrained_S_all 1.039
_refine_ls_R_factor_all 0.0770
_refine_ls_R_factor_gt 0.0385
_refine_ls_shift/su_max 0.001
_refine_ls_shift/su_mean 0.000
_refine_ls_structure_factor_coef Fsqd
_refine_ls_weighting_details 'calc w=1/[\s^2^(Fo^2^)+(0.0521P)^2^+0.0000P] where P=(Fo^2^+2Fc^2^)/3'
_refine_ls_weighting_scheme calc
_refine_ls_wR_factor_gt 0.0867
_refine_ls_wR_factor_ref 0.1068
_reflns_number_gt 4511
_reflns_number_total 7393
_reflns_threshold_expression >2sigma(I)
_cod_data_source_file cg070332gsi20070626_090121.cif
_cod_data_source_block e:\ccdbackup\orepw511\testtoday
_cod_original_cell_volume 2095.0(6)
_cod_original_sg_symbol_H-M P-1
_cod_original_formula_sum 'C37 H46 Cl Mn2 N7 O15.50'
_cod_database_code 4504334

loop_
_symmetry_equiv_pos_as_xyz
'x, y, z'
'-x, -y, -z'

loop_
_atom_site_label
_atom_site_type_symbol
_atom_site_fract_x
_atom_site_fract_y
_atom_site_fract_z
_atom_site_U_iso_or_equiv
_atom_site_adp_type
_atom_site_occupancy
_atom_site_symmetry_multiplicity
_atom_site_calc_flag
_atom_site_refinement_flags
_atom_site_disorder_assembly
_atom_site_disorder_group
Mn1 Mn 0.39849(4) 0.65747(4) 1.02144(4) 0.01771(15) Uani 1 1 d . . .
Mn2 Mn 0.15370(4) 0.95894(4) 0.90569(4) 0.01853(15) Uani 1 1 d . . .
O1 O 0.45123(17) 0.56830(18) 0.89320(18) 0.0195(5) Uani 1 1 d . B .
O2 O 0.53672(17) 0.67649(18) 1.09991(18) 0.0214(6) Uani 1 1 d . B .
O3 O 0.57276(17) 0.47396(18) 0.74693(18) 0.0214(6) Uani 1 1 d . . .
O4 O 0.73519(18) 0.6590(2) 1.1674(2) 0.0283(6) Uani 1 1 d . . .
O5 O 0.3492(2) 0.5069(2) 1.0450(2) 0.0207(6) Uani 1 1 d D B .
O7 O 0.04262(17) 0.84936(17) 0.88352(17) 0.0186(5) Uani 1 1 d . B .
O8 O 0.17415(17) 1.00406(17) 1.05083(18) 0.0196(5) Uani 1 1 d . B .
O9 O -0.07508(17) 0.69505(17) 0.89705(17) 0.0183(5) Uani 1 1 d . . .
O10 O 0.14719(18) 1.04551(18) 1.24157(18) 0.0238(6) Uani 1 1 d . . .
O12 O 0.0292(2) 1.0877(2) 0.9180(2) 0.0197(6) Uani 1 1 d . B .
N1 N 0.2469(2) 0.6393(2) 0.9516(2) 0.0182(7) Uani 1 1 d . B .
N2 N 0.3286(2) 0.7509(2) 1.1470(2) 0.0209(7) Uani 1 1 d . B .
N3 N 0.1369(2) 0.9275(2) 0.7556(2) 0.0207(7) Uani 1 1 d . B .
N4 N 0.2672(2) 1.0705(2) 0.9153(2) 0.0269(7) Uani 1 1 d . B .
C1 C 0.4039(3) 0.5424(3) 0.7980(3) 0.0187(8) Uani 1 1 d . . .
C2 C 0.4684(3) 0.4897(3) 0.7148(3) 0.0200(8) Uani 1 1 d . B .
C3 C 0.4260(3) 0.4602(3) 0.6137(3) 0.0307(9) Uani 1 1 d . . .
H3 H 0.4710 0.4262 0.5589 0.037 Uiso 1 1 calc R B .
C4 C 0.3172(3) 0.4798(3) 0.5904(3) 0.0298(9) Uani 1 1 d . B .
H4 H 0.2885 0.4594 0.5200 0.036 Uiso 1 1 calc R . .
C5 C 0.2528(3) 0.5276(3) 0.6681(3) 0.0278(9) Uani 1 1 d . . .
H5A H 0.1787 0.5399 0.6518 0.033 Uiso 1 1 calc R B .
C6 C 0.2943(3) 0.5599(3) 0.7739(3) 0.0217(8) Uani 1 1 d . B .
C7 C 0.2205(3) 0.6052(3) 0.8533(3) 0.0207(8) Uani 1 1 d . . .
H7 H 0.1461 0.6102 0.8309 0.025 Uiso 1 1 calc R B .
C8 C 0.5605(3) 0.7236(3) 1.2027(3) 0.0238(9) Uani 1 1 d . . .
C9 C 0.6697(3) 0.7169(3) 1.2425(3) 0.0261(9) Uani 1 1 d . B .
C10 C 0.7021(3) 0.7694(3) 1.3482(3) 0.0334(10) Uani 1 1 d . . .
H10 H 0.7755 0.7651 1.3739 0.040 Uiso 1 1 calc R B .
C11 C 0.6285(4) 0.8282(3) 1.4173(3) 0.0419(11) Uani 1 1 d . B .
H11 H 0.6521 0.8643 1.4900 0.050 Uiso 1 1 calc R . .
C12 C 0.5228(3) 0.8348(3) 1.3822(3) 0.0334(10) Uani 1 1 d . . .
H12C H 0.4729 0.8746 1.4305 0.040 Uiso 1 1 calc R B .
C13 C 0.4870(3) 0.7829(3) 1.2742(3) 0.0253(9) Uani 1 1 d . B .
C14 C 0.3745(3) 0.7950(3) 1.2414(3) 0.0266(9) Uani 1 1 d . . .
H14 H 0.3309 0.8394 1.2942 0.032 Uiso 1 1 calc R B .
C15 C 0.1653(3) 0.6781(3) 1.0274(3) 0.0236(8) Uani 1 1 d . . .
H15A H 0.1440 0.6188 1.0474 0.028 Uiso 1 1 calc R B .
H15B H 0.0985 0.6980 0.9961 0.028 Uiso 1 1 calc R . .
C16 C 0.2164(3) 0.7782(3) 1.1223(3) 0.0260(9) Uani 1 1 d . B .
H16A H 0.2193 0.8439 1.1073 0.031 Uiso 1 1 calc R . .
H16B H 0.1726 0.7944 1.1818 0.031 Uiso 1 1 calc R . .
C17 C 0.6428(3) 0.4162(3) 0.6686(3) 0.0236(8) Uani 1 1 d . . .
H17A H 0.6041 0.3471 0.6169 0.035 Uiso 1 1 calc R . .
H17B H 0.7097 0.3994 0.7010 0.035 Uiso 1 1 calc R . .
H17C H 0.6626 0.4625 0.6342 0.035 Uiso 1 1 calc R . .
C18 C 0.8497(3) 0.6584(3) 1.2013(3) 0.0348(10) Uani 1 1 d . . .
H18A H 0.8832 0.7342 1.2322 0.052 Uiso 1 1 calc R . .
H18B H 0.8877 0.6119 1.1413 0.052 Uiso 1 1 calc R . .
H18C H 0.8561 0.6288 1.2535 0.052 Uiso 1 1 calc R . .
C19 C 0.0073(2) 0.7637(2) 0.7938(3) 0.0141(7) Uani 1 1 d . . .
C20 C -0.0565(2) 0.6774(3) 0.7981(3) 0.0149(7) Uani 1 1 d . B .
C21 C -0.0939(2) 0.5845(3) 0.7084(3) 0.0175(8) Uani 1 1 d . . .
H21 H -0.1339 0.5256 0.7131 0.021 Uiso 1 1 calc R B .
C22 C -0.0734(3) 0.5765(3) 0.6110(3) 0.0209(8) Uani 1 1 d . B .
H22 H -0.0996 0.5123 0.5495 0.025 Uiso 1 1 calc R . .
C23 C -0.0159(3) 0.6605(3) 0.6037(3) 0.0197(8) Uani 1 1 d . . .
H23 H -0.0051 0.6560 0.5369 0.024 Uiso 1 1 calc R B .
C24 C 0.0279(3) 0.7542(3) 0.6945(3) 0.0187(8) Uani 1 1 d . B .
C25 C 0.0879(3) 0.8407(3) 0.6823(3) 0.0222(8) Uani 1 1 d . . .
H25 H 0.0911 0.8323 0.6130 0.027 Uiso 1 1 calc R B .
C26 C 0.2306(3) 1.0925(3) 1.1244(3) 0.0194(8) Uani 1 1 d . . .
C27 C 0.2197(3) 1.1173(3) 1.2294(3) 0.0220(8) Uani 1 1 d . B .
C28 C 0.2789(3) 1.2055(3) 1.3098(3) 0.0321(10) Uani 1 1 d . . .
H28 H 0.2711 1.2204 1.3802 0.039 Uiso 1 1 calc R B .
C29 C 0.3506(3) 1.2733(3) 1.2880(3) 0.0334(10) Uani 1 1 d . B .
H29 H 0.3918 1.3339 1.3436 0.040 Uiso 1 1 calc R . .
C30 C 0.3618(3) 1.2526(3) 1.1864(3) 0.0323(10) Uani 1 1 d . . .
H30 H 0.4100 1.2995 1.1719 0.039 Uiso 1 1 calc R B .
C31 C 0.3021(3) 1.1624(3) 1.1039(3) 0.0233(9) Uani 1 1 d . B .
C32 C 0.3177(3) 1.1466(3) 1.0005(3) 0.0267(9) Uani 1 1 d . . .
H32 H 0.3696 1.1962 0.9937 0.032 Uiso 1 1 calc R B .
C33 C 0.1914(3) 1.0150(3) 0.7375(3) 0.0371(11) Uani 1 1 d . . .
H33A H 0.1427 1.0769 0.7506 0.044 Uiso 1 1 calc R B .
H33B H 0.2090 0.9858 0.6644 0.044 Uiso 1 1 calc R . .
C34 C 0.2952(4) 1.0546(3) 0.8116(3) 0.0436(12) Uani 1 1 d . B .
H34A H 0.3512 0.9991 0.7877 0.052 Uiso 1 1 calc R . .
H34B H 0.3255 1.1252 0.8148 0.052 Uiso 1 1 calc R . .
C35 C -0.1473(3) 0.6153(3) 0.9066(3) 0.0236(8) Uani 1 1 d . . .
H35A H -0.2178 0.6075 0.8648 0.035 Uiso 1 1 calc R . .
H35B H -0.1596 0.6401 0.9800 0.035 Uiso 1 1 calc R . .
H35C H -0.1140 0.5436 0.8816 0.035 Uiso 1 1 calc R . .
C36 C 0.1456(3) 1.0502(3) 1.3432(3) 0.0304(9) Uani 1 1 d . . .
H36A H 0.2185 1.0355 1.3673 0.046 Uiso 1 1 calc R . .
H36B H 0.0909 0.9943 1.3406 0.046 Uiso 1 1 calc R . .
H36C H 0.1262 1.1239 1.3915 0.046 Uiso 1 1 calc R . .
O53 O 0.1522(2) 0.6889(2) 0.43787(19) 0.0328(6) Uani 1 1 d . . .
O50 O 0.1912(3) 0.8444(2) 0.4119(3) 0.0554(9) Uani 1 1 d . . .
O52 O 0.1003(2) 0.6875(2) 0.2750(2) 0.0433(8) Uani 1 1 d . . .
O51 O 0.0103(2) 0.7945(3) 0.4214(2) 0.0569(9) Uani 1 1 d . . .
Cl3 Cl 0.11248(7) 0.75448(8) 0.38576(7) 0.0268(2) Uani 1 1 d . . .
H50 H 0.024(3) 1.129(3) 0.980(3) 0.039(9) Uiso 1 1 d U . .
H51 H -0.024(3) 1.054(3) 0.897(3) 0.039(9) Uiso 1 1 d U . .
O80 O 0.3657(9) 0.7555(8) 0.6161(9) 0.157(4) Uiso 0.597(7) 1 d PDU A 1
C90 C 0.3538(5) 0.8430(5) 0.5785(5) 0.0259(17) Uiso 0.597(7) 1 d PDU A 1
H90A H 0.3837 0.9143 0.6341 0.039 Uiso 0.597(7) 1 calc PR A 1
H90B H 0.2758 0.8478 0.5593 0.039 Uiso 0.597(7) 1 calc PR A 1
H90C H 0.3942 0.8244 0.5175 0.039 Uiso 0.597(7) 1 calc PR A 1
O80A O 0.3947(10) 0.8046(10) 0.6107(8) 0.095(4) Uiso 0.403(7) 1 d PDU A 2
C91 C 0.4044(6) 0.8192(6) 0.7182(5) 0.007(2) Uiso 0.403(7) 1 d PDU A 2
H91A H 0.4498 0.8871 0.7625 0.010 Uiso 0.403(7) 1 calc PR A 2
H91B H 0.4389 0.7556 0.7225 0.010 Uiso 0.403(7) 1 calc PR A 2
H91C H 0.3310 0.8247 0.7420 0.010 Uiso 0.403(7) 1 calc PR A 2
N10 N 0.4196(17) 0.8076(11) 0.9899(10) 0.027(2) Uani 0.635(5) 1 d PDU B 1
N11 N 0.3533(4) 0.8240(3) 0.9307(4) 0.0204(12) Uani 0.635(5) 1 d PDU B 1
N12 N 0.290(2) 0.833(3) 0.865(2) 0.022(3) Uani 0.635(5) 1 d PDU B 1
O20 O 0.271(3) 0.841(4) 0.873(3) 0.023(5) Uani 0.365(5) 1 d PU B 2
N22 N 0.422(3) 0.8232(19) 1.0133(18) 0.024(3) Uani 0.365(5) 1 d PDU B 2
N20 N 0.4390(6) 0.9074(7) 1.0940(7) 0.028(2) Uani 0.365(5) 1 d PDU B 2
N21 N 0.4504(7) 0.9879(7) 1.1777(8) 0.043(3) Uani 0.365(5) 1 d PDU B 2
H200 H 0.385(3) 0.502(4) 1.090(3) 0.060(11) Uiso 1 1 d DU . .
H201 H 0.355(4) 0.454(3) 0.995(3) 0.060(11) Uiso 1 1 d DU . .

loop_
_atom_site_aniso_label
_atom_site_aniso_U_11
_atom_site_aniso_U_22
_atom_site_aniso_U_33
_atom_site_aniso_U_23
_atom_site_aniso_U_13
_atom_site_aniso_U_12
Mn1 0.0142(3) 0.0204(3) 0.0211(3) 0.0117(3) 0.0000(2) 0.0003(2)
Mn2 0.0225(3) 0.0146(3) 0.0193(3) 0.0081(2) 0.0036(2) -0.0033(2)
O1 0.0161(12) 0.0284(14) 0.0173(14) 0.0130(11) 0.0016(10) 0.0041(10)
O2 0.0153(12) 0.0249(14) 0.0258(15) 0.0136(12) -0.0026(11) -0.0016(10)
O3 0.0155(12) 0.0243(14) 0.0229(14) 0.0088(12) 0.0005(11) 0.0025(10)
O4 0.0186(13) 0.0318(15) 0.0323(16) 0.0145(13) -0.0100(12) -0.0037(11)
O5 0.0192(14) 0.0227(14) 0.0241(17) 0.0143(13) -0.0001(12) -0.0006(12)
O7 0.0240(13) 0.0164(13) 0.0166(14) 0.0082(11) 0.0033(11) -0.0022(10)
O8 0.0196(12) 0.0162(13) 0.0211(14) 0.0073(11) -0.0018(11) -0.0053(10)
O9 0.0193(12) 0.0183(13) 0.0175(14) 0.0085(11) 0.0011(10) -0.0059(10)
O10 0.0309(14) 0.0186(13) 0.0197(14) 0.0075(11) -0.0039(11) -0.0007(11)
O12 0.0242(14) 0.0138(14) 0.0180(15) 0.0042(12) 0.0017(12) -0.0018(11)
N1 0.0157(15) 0.0156(15) 0.0236(19) 0.0087(14) 0.0024(13) 0.0030(12)
N2 0.0211(16) 0.0159(15) 0.0273(19) 0.0112(14) 0.0020(14) -0.0019(13)
N3 0.0237(16) 0.0125(16) 0.0242(18) 0.0054(14) 0.0076(14) -0.0005(13)
N4 0.0300(17) 0.0229(18) 0.032(2) 0.0142(16) 0.0102(16) -0.0029(14)
C1 0.0185(18) 0.0207(19) 0.021(2) 0.0128(17) 0.0001(16) 0.0005(15)
C2 0.0189(19) 0.0153(18) 0.027(2) 0.0110(17) -0.0009(17) -0.0021(15)
C3 0.035(2) 0.031(2) 0.023(2) 0.0079(19) 0.0061(19) 0.0043(18)
C4 0.027(2) 0.039(2) 0.021(2) 0.0123(19) -0.0059(18) 0.0052(18)
C5 0.023(2) 0.032(2) 0.026(2) 0.0124(19) -0.0074(18) 0.0064(17)
C6 0.0186(19) 0.023(2) 0.028(2) 0.0145(18) 0.0006(17) 0.0011(15)
C7 0.0139(18) 0.0194(19) 0.032(2) 0.0142(18) -0.0004(17) 0.0066(15)
C8 0.029(2) 0.020(2) 0.028(2) 0.0178(18) -0.0043(18) -0.0058(16)
C9 0.029(2) 0.020(2) 0.029(2) 0.0124(18) -0.0049(19) -0.0032(17)
C10 0.028(2) 0.032(2) 0.036(3) 0.015(2) -0.012(2) -0.0061(19)
C11 0.056(3) 0.034(3) 0.024(2) 0.006(2) -0.014(2) -0.007(2)
C12 0.043(3) 0.030(2) 0.021(2) 0.0062(19) -0.0035(19) -0.0080(19)
C13 0.023(2) 0.022(2) 0.033(2) 0.0148(18) 0.0034(18) -0.0028(16)
C14 0.034(2) 0.020(2) 0.027(2) 0.0100(18) 0.0095(19) -0.0003(17)
C15 0.0169(19) 0.029(2) 0.031(2) 0.0177(19) 0.0050(17) 0.0065(16)
C16 0.023(2) 0.029(2) 0.033(2) 0.0178(19) 0.0098(18) 0.0100(17)
C17 0.025(2) 0.022(2) 0.021(2) 0.0054(17) 0.0078(17) 0.0026(16)
C18 0.021(2) 0.032(2) 0.050(3) 0.020(2) -0.0131(19) -0.0061(17)
C19 0.0138(17) 0.0102(17) 0.017(2) 0.0052(16) 0.0006(15) 0.0024(14)
C20 0.0122(17) 0.0158(18) 0.019(2) 0.0090(16) 0.0037(15) 0.0045(14)
C21 0.0115(17) 0.0162(18) 0.022(2) 0.0062(16) -0.0006(15) 0.0014(14)
C22 0.0209(19) 0.0163(19) 0.018(2) 0.0018(16) -0.0036(16) 0.0012(15)
C23 0.0238(19) 0.0198(19) 0.0138(19) 0.0053(16) 0.0028(16) 0.0051(16)
C24 0.0234(19) 0.0200(19) 0.016(2) 0.0093(17) 0.0068(16) 0.0062(15)
C25 0.035(2) 0.019(2) 0.018(2) 0.0111(18) 0.0134(17) 0.0089(17)
C26 0.0133(18) 0.0120(18) 0.030(2) 0.0069(17) -0.0011(16) 0.0039(15)
C27 0.023(2) 0.0158(19) 0.024(2) 0.0075(17) -0.0067(17) 0.0018(16)
C28 0.035(2) 0.024(2) 0.033(2) 0.010(2) -0.0046(19) 0.0087(18)
C29 0.031(2) 0.018(2) 0.037(3) 0.0015(19) -0.0115(19) -0.0008(17)
C30 0.022(2) 0.023(2) 0.048(3) 0.013(2) 0.001(2) -0.0041(17)
C31 0.0168(18) 0.0159(19) 0.035(2) 0.0094(18) 0.0016(17) 0.0019(15)
C32 0.0204(19) 0.018(2) 0.042(3) 0.012(2) 0.0063(19) -0.0036(16)
C33 0.064(3) 0.022(2) 0.031(2) 0.0146(19) 0.019(2) -0.007(2)
C34 0.058(3) 0.033(2) 0.040(3) 0.014(2) 0.017(2) -0.022(2)
C35 0.028(2) 0.0198(19) 0.024(2) 0.0102(17) 0.0037(17) -0.0070(16)
C36 0.047(2) 0.027(2) 0.017(2) 0.0113(18) -0.0087(18) 0.0061(18)
O53 0.0479(16) 0.0302(15) 0.0276(16) 0.0175(13) 0.0125(13) 0.0101(13)
O50 0.072(2) 0.0321(17) 0.066(2) 0.0222(16) 0.0211(18) -0.0037(16)
O52 0.0387(16) 0.070(2) 0.0157(15) 0.0124(15) 0.0031(13) 0.0151(14)
O51 0.0338(16) 0.096(3) 0.0303(18) 0.0146(18) 0.0115(14) 0.0306(17)
Cl3 0.0248(5) 0.0327(5) 0.0248(5) 0.0133(5) 0.0069(4) 0.0065(4)
N10 0.023(3) 0.023(4) 0.042(5) 0.020(3) 0.005(4) 0.000(4)
N11 0.022(3) 0.017(2) 0.029(3) 0.014(2) 0.016(2) 0.005(2)
N12 0.023(7) 0.013(4) 0.029(5) 0.008(4) 0.012(5) 0.008(5)
O20 0.025(10) 0.022(8) 0.025(6) 0.012(6) 0.016(6) 0.009(7)
N22 0.021(4) 0.020(5) 0.038(6) 0.017(4) 0.006(6) 0.003(5)
N20 0.015(4) 0.026(4) 0.045(5) 0.020(3) 0.000(4) -0.006(4)
N21 0.025(5) 0.027(5) 0.068(7) 0.016(4) -0.013(5) 0.000(4)

loop_
_atom_type_symbol
_atom_type_description
_atom_type_scat_dispersion_real
_atom_type_scat_dispersion_imag
_atom_type_scat_source
C C 0.0033 0.0016 'International Tables Vol C Tables 4.2.6.8 and 6.1.1.4'
H H 0.0000 0.0000 'International Tables Vol C Tables 4.2.6.8 and 6.1.1.4'
N N 0.0061 0.0033 'International Tables Vol C Tables 4.2.6.8 and 6.1.1.4'
O O 0.0106 0.0060 'International Tables Vol C Tables 4.2.6.8 and 6.1.1.4'
Cl Cl 0.1484 0.1585 'International Tables Vol C Tables 4.2.6.8 and 6.1.1.4'
Mn Mn 0.3368 0.7283 'International Tables Vol C Tables 4.2.6.8 and 6.1.1.4'

loop_
_geom_angle_atom_site_label_1
_geom_angle_atom_site_label_2
_geom_angle_atom_site_label_3
_geom_angle
O1 Mn1 O2 93.91(10)
O1 Mn1 N2 173.95(11)
O2 Mn1 N2 92.09(11)
O1 Mn1 N1 91.01(11)
O2 Mn1 N1 174.40(11)
N2 Mn1 N1 83.04(12)
O1 Mn1 N10 90.2(4)
O2 Mn1 N10 96.6(5)
N2 Mn1 N10 88.3(4)
N1 Mn1 N10 86.0(5)
O1 Mn1 O5 91.51(10)
O2 Mn1 O5 92.01(9)
N2 Mn1 O5 89.14(10)
N1 Mn1 O5 85.18(10)
N10 Mn1 O5 171.1(5)
O1 Mn1 N22 97.1(7)
O2 Mn1 N22 92.8(8)
N2 Mn1 N22 81.7(7)
N1 Mn1 N22 89.3(8)
N10 Mn1 N22 7.7(8)
O5 Mn1 N22 169.8(8)
O8 Mn2 O7 93.48(10)
O8 Mn2 N4 91.73(12)
O7 Mn2 N4 174.77(12)
O8 Mn2 N3 174.01(10)
O7 Mn2 N3 91.73(11)
N4 Mn2 N3 83.04(12)
O8 Mn2 O20 94.4(9)
O7 Mn2 O20 90.1(14)
N4 Mn2 O20 90.0(14)
N3 Mn2 O20 88.6(9)
O8 Mn2 O12 93.49(10)
O7 Mn2 O12 92.59(9)
N4 Mn2 O12 86.59(11)
N3 Mn2 O12 83.31(10)
O20 Mn2 O12 171.5(10)
O8 Mn2 N12 96.2(6)
O7 Mn2 N12 93.0(9)
N4 Mn2 N12 87.0(9)
N3 Mn2 N12 86.5(6)
O20 Mn2 N12 4(2)
O12 Mn2 N12 168.5(7)
C1 O1 Mn1 128.0(2)
C8 O2 Mn1 128.4(2)
C2 O3 C17 117.7(3)
C9 O4 C18 116.8(3)
Mn1 O5 H200 114(3)
Mn1 O5 H201 109(4)
H200 O5 H201 107(5)
C19 O7 Mn2 127.0(2)
C26 O8 Mn2 129.1(2)
C20 O9 C35 116.9(3)
C27 O10 C36 118.0(3)
Mn2 O12 H50 110(3)
Mn2 O12 H51 103(3)
H50 O12 H51 107(4)
C7 N1 C15 122.3(3)
C7 N1 Mn1 125.8(2)
C15 N1 Mn1 111.8(2)
C14 N2 C16 120.2(3)
C14 N2 Mn1 126.5(2)
C16 N2 Mn1 112.9(2)
C25 N3 C33 123.1(3)
C25 N3 Mn2 125.0(2)
C33 N3 Mn2 111.9(2)
C32 N4 C34 121.8(3)
C32 N4 Mn2 126.1(3)
C34 N4 Mn2 112.0(2)
O1 C1 C6 124.9(3)
O1 C1 C2 116.9(3)
C6 C1 C2 118.2(3)
O3 C2 C3 125.9(3)
O3 C2 C1 113.3(3)
C3 C2 C1 120.8(3)
C2 C3 C4 120.6(3)
C2 C3 H3 119.7
C4 C3 H3 119.7
C5 C4 C3 119.8(3)
C5 C4 H4 120.1
C3 C4 H4 120.1
C4 C5 C6 121.0(3)
C4 C5 H5A 119.5
C6 C5 H5A 119.5
C1 C6 C5 119.4(3)
C1 C6 C7 121.8(3)
C5 C6 C7 118.7(3)
N1 C7 C6 125.4(3)
N1 C7 H7 117.3
C6 C7 H7 117.3
O2 C8 C13 124.6(3)
O2 C8 C9 117.1(3)
C13 C8 C9 118.2(3)
O4 C9 C10 125.7(3)
O4 C9 C8 113.9(3)
C10 C9 C8 120.4(4)
C9 C10 C11 120.5(4)
C9 C10 H10 119.7
C11 C10 H10 119.7
C12 C11 C10 120.7(4)
C12 C11 H11 119.7
C10 C11 H11 119.6
C11 C12 C13 120.3(4)
C11 C12 H12C 119.8
C13 C12 H12C 119.8
C8 C13 C12 119.9(3)
C8 C13 C14 122.3(3)
C12 C13 C14 117.8(3)
N2 C14 C13 125.4(3)
N2 C14 H14 117.3
C13 C14 H14 117.3
N1 C15 C16 108.2(3)
N1 C15 H15A 110.1
C16 C15 H15A 110.1
N1 C15 H15B 110.1
C16 C15 H15B 110.1
H15A C15 H15B 108.4
N2 C16 C15 106.6(3)
N2 C16 H16A 110.4
C15 C16 H16A 110.4
N2 C16 H16B 110.4
C15 C16 H16B 110.4
H16A C16 H16B 108.6
O3 C17 H17A 109.5
O3 C17 H17B 109.5
H17A C17 H17B 109.5
O3 C17 H17C 109.5
H17A C17 H17C 109.5
H17B C17 H17C 109.5
O4 C18 H18A 109.5
O4 C18 H18B 109.5
H18A C18 H18B 109.5
O4 C18 H18C 109.5
H18A C18 H18C 109.5
H18B C18 H18C 109.5
O7 C19 C20 117.6(3)
O7 C19 C24 124.5(3)
C20 C19 C24 117.9(3)
O9 C20 C21 125.1(3)
O9 C20 C19 114.0(3)
C21 C20 C19 120.9(3)
C20 C21 C22 120.5(3)
C20 C21 H21 119.8
C22 C21 H21 119.8
C23 C22 C21 120.1(3)
C23 C22 H22 120.0
C21 C22 H22 120.0
C22 C23 C24 120.6(3)
C22 C23 H23 119.7
C24 C23 H23 119.7
C19 C24 C23 119.8(3)
C19 C24 C25 121.8(3)
C23 C24 C25 118.3(3)
N3 C25 C24 126.1(3)
N3 C25 H25 116.9
C24 C25 H25 116.9
O8 C26 C31 123.8(3)
O8 C26 C27 118.2(3)
C31 C26 C27 117.9(3)
O10 C27 C28 125.0(3)
O10 C27 C26 113.7(3)
C28 C27 C26 121.3(3)
C27 C28 C29 120.0(4)
C27 C28 H28 120.0
C29 C28 H28 120.0
C30 C29 C28 120.2(4)
C30 C29 H29 119.9
C28 C29 H29 119.9
C29 C30 C31 120.1(4)
C29 C30 H30 119.9
C31 C30 H30 119.9
C30 C31 C26 120.4(4)
C30 C31 C32 116.8(3)
C26 C31 C32 122.8(3)
N4 C32 C31 125.6(3)
N4 C32 H32 117.2
C31 C32 H32 117.2
N3 C33 C34 107.2(3)
N3 C33 H33A 110.3
C34 C33 H33A 110.3
N3 C33 H33B 110.3
C34 C33 H33B 110.3
H33A C33 H33B 108.5
N4 C34 C33 107.6(3)
N4 C34 H34A 110.2
C33 C34 H34A 110.2
N4 C34 H34B 110.2
C33 C34 H34B 110.2
H34A C34 H34B 108.5
O9 C35 H35A 109.5
O9 C35 H35B 109.5
H35A C35 H35B 109.5
O9 C35 H35C 109.5
H35A C35 H35C 109.5
H35B C35 H35C 109.5
O10 C36 H36A 109.5
O10 C36 H36B 109.5
H36A C36 H36B 109.5
O10 C36 H36C 109.5
H36A C36 H36C 109.5
H36B C36 H36C 109.5
O51 Cl3 O50 110.27(19)
O51 Cl3 O52 110.99(17)
O50 Cl3 O52 109.89(18)
O51 Cl3 O53 108.32(17)
O50 Cl3 O53 108.00(18)
O52 Cl3 O53 109.30(16)
O80A C91 H91A 109.5
O80A C91 H91B 109.5
H91A C91 H91B 109.5
O80A C91 H91C 109.5
H91A C91 H91C 109.5
H91B C91 H91C 109.5
N11 N10 Mn1 120.9(12)
N10 N11 N12 174.6(16)
N11 N12 Mn2 122.7(18)
N20 N22 Mn1 119(2)
N21 N20 N22 175(2)

loop_
_geom_bond_atom_site_label_1
_geom_bond_atom_site_label_2
_geom_bond_distance
Mn1 O1 1.885(2)
Mn1 O2 1.890(2)
Mn1 N2 1.973(3)
Mn1 N1 1.982(3)
Mn1 N10 2.255(18)
Mn1 O5 2.260(3)
Mn1 N22 2.29(3)
Mn2 O8 1.882(2)
Mn2 O7 1.883(2)
Mn2 N4 1.972(3)
Mn2 N3 1.987(3)
Mn2 O20 2.09(4)
Mn2 O12 2.280(2)
Mn2 N12 2.32(3)
O1 C1 1.321(4)
O2 C8 1.325(4)
O3 C2 1.367(4)
O3 C17 1.425(4)
O4 C9 1.362(4)
O4 C18 1.440(4)
O5 H200 0.78(3)
O5 H201 0.77(3)
O7 C19 1.328(4)
O8 C26 1.324(4)
O9 C20 1.368(4)
O9 C35 1.432(4)
O10 C27 1.370(4)
O10 C36 1.425(4)
O12 H50 0.82(4)
O12 H51 0.75(4)
N1 C7 1.281(4)
N1 C15 1.471(4)
N2 C14 1.282(4)
N2 C16 1.477(4)
N3 C25 1.274(4)
N3 C33 1.464(4)
N4 C32 1.295(5)
N4 C34 1.473(5)
C1 C6 1.401(4)
C1 C2 1.414(5)
C2 C3 1.368(5)
C3 C4 1.399(5)
C3 H3 0.9500
C4 C5 1.350(5)
C4 H4 0.9500
C5 C6 1.420(5)
C5 H5A 0.9500
C6 C7 1.441(5)
C7 H7 0.9500
C8 C13 1.405(5)
C8 C9 1.422(5)
C9 C10 1.378(5)
C10 C11 1.386(5)
C10 H10 0.9500
C11 C12 1.361(5)
C11 H11 0.9500
C12 C13 1.412(5)
C12 H12C 0.9500
C13 C14 1.448(5)
C14 H14 0.9500
C15 C16 1.510(5)
C15 H15A 0.9900
C15 H15B 0.9900
C16 H16A 0.9900
C16 H16B 0.9900
C17 H17A 0.9800
C17 H17B 0.9800
C17 H17C 0.9800
C18 H18A 0.9800
C18 H18B 0.9800
C18 H18C 0.9800
C19 C20 1.408(4)
C19 C24 1.411(5)
C20 C21 1.379(4)
C21 C22 1.393(5)
C21 H21 0.9500
C22 C23 1.361(5)
C22 H22 0.9500
C23 C24 1.413(5)
C23 H23 0.9500
C24 C25 1.441(5)
C25 H25 0.9500
C26 C31 1.406(5)
C26 C27 1.408(5)
C27 C28 1.376(5)
C28 C29 1.396(5)
C28 H28 0.9500
C29 C30 1.374(5)
C29 H29 0.9500
C30 C31 1.403(5)
C30 H30 0.9500
C31 C32 1.428(5)
C32 H32 0.9500
C33 C34 1.504(6)
C33 H33A 0.9900
C33 H33B 0.9900
C34 H34A 0.9900
C34 H34B 0.9900
C35 H35A 0.9800
C35 H35B 0.9800
C35 H35C 0.9800
C36 H36A 0.9800
C36 H36B 0.9800
C36 H36C 0.9800
O53 Cl3 1.438(3)
O50 Cl3 1.422(3)
O52 Cl3 1.435(3)
O51 Cl3 1.418(3)
O80 C90 1.486(10)
C90 H90A 0.9800
C90 H90B 0.9800
C90 H90C 0.9800
O80A C91 1.454(11)
C91 H91A 0.9800
C91 H91B 0.9800
C91 H91C 0.9800
N10 N11 1.209(15)
N11 N12 1.210(18)
N22 N20 1.215(16)
N20 N21 1.211(11)

loop_
_geom_hbond_atom_site_label_D
_geom_hbond_atom_site_label_H
_geom_hbond_atom_site_label_A
_geom_hbond_distance_DH
_geom_hbond_distance_HA
_geom_hbond_distance_DA
_geom_hbond_angle_DHA
_geom_hbond_site_symmetry_A
O5 H201 O4 0.77(3) 2.31(4) 2.959(4) 142(4) 2_667
O5 H201 O2 0.77(3) 2.24(3) 2.922(3) 148(5) 2_667
O5 H200 O1 0.78(3) 2.26(4) 2.864(3) 135(4) 2_667
O5 H200 O3 0.78(3) 2.21(3) 2.934(3) 155(4) 2_667
O12 H51 O10 0.75(4) 2.25(4) 2.916(3) 149(4) 2_577
O12 H51 O8 0.75(4) 2.28(4) 2.904(3) 141(4) 2_577
O12 H50 O7 0.82(4) 2.09(4) 2.814(3) 146(4) 2_577
O12 H50 O9 0.82(4) 2.29(4) 2.971(3) 141(4) 2_577

loop_
_geom_torsion_atom_site_label_1
_geom_torsion_atom_site_label_2
_geom_torsion_atom_site_label_3
_geom_torsion_atom_site_label_4
_geom_torsion
O2 Mn1 O1 C1 -164.0(3)
N2 Mn1 O1 C1 7.7(11)
N1 Mn1 O1 C1 18.7(3)
N10 Mn1 O1 C1 -67.4(5)
O5 Mn1 O1 C1 103.9(3)
N22 Mn1 O1 C1 -70.7(8)
O1 Mn1 O2 C8 -172.4(3)
N2 Mn1 O2 C8 8.5(3)
N1 Mn1 O2 C8 -21.0(12)
N10 Mn1 O2 C8 96.9(5)
O5 Mn1 O2 C8 -80.8(3)
N22 Mn1 O2 C8 90.2(8)
O8 Mn2 O7 C19 -161.6(2)
N4 Mn2 O7 C19 24.0(13)
N3 Mn2 O7 C19 21.4(2)
O20 Mn2 O7 C19 -67.2(9)
O12 Mn2 O7 C19 104.8(2)
N12 Mn2 O7 C19 -65.2(6)
O7 Mn2 O8 C26 -168.6(2)
N4 Mn2 O8 C26 10.8(3)
N3 Mn2 O8 C26 -18.3(11)
O20 Mn2 O8 C26 101.0(14)
O12 Mn2 O8 C26 -75.8(3)
N12 Mn2 O8 C26 98.0(9)
O1 Mn1 N1 C7 -16.7(3)
O2 Mn1 N1 C7 -168.1(9)
N2 Mn1 N1 C7 162.2(3)
N10 Mn1 N1 C7 73.4(4)
O5 Mn1 N1 C7 -108.1(3)
N22 Mn1 N1 C7 80.4(7)
O1 Mn1 N1 C15 167.7(2)
O2 Mn1 N1 C15 16.3(12)
N2 Mn1 N1 C15 -13.4(2)
N10 Mn1 N1 C15 -102.2(4)
O5 Mn1 N1 C15 76.3(2)
N22 Mn1 N1 C15 -95.2(7)
O1 Mn1 N2 C14 -175.2(9)
O2 Mn1 N2 C14 -3.4(3)
N1 Mn1 N2 C14 173.8(3)
N10 Mn1 N2 C14 -100.0(5)
O5 Mn1 N2 C14 88.5(3)
N22 Mn1 N2 C14 -95.9(8)
O1 Mn1 N2 C16 -1.8(11)
O2 Mn1 N2 C16 170.0(2)
N1 Mn1 N2 C16 -12.8(2)
N10 Mn1 N2 C16 73.4(5)
O5 Mn1 N2 C16 -98.0(2)
N22 Mn1 N2 C16 77.5(8)
O8 Mn2 N3 C25 -166.6(9)
O7 Mn2 N3 C25 -16.2(3)
N4 Mn2 N3 C25 164.0(3)
O20 Mn2 N3 C25 73.8(14)
O12 Mn2 N3 C25 -108.6(3)
N12 Mn2 N3 C25 76.6(9)
O8 Mn2 N3 C33 15.3(11)
O7 Mn2 N3 C33 165.7(2)
N4 Mn2 N3 C33 -14.1(2)
O20 Mn2 N3 C33 -104.3(14)
O12 Mn2 N3 C33 73.3(2)
N12 Mn2 N3 C33 -101.4(9)
O8 Mn2 N4 C32 -6.2(3)
O7 Mn2 N4 C32 168.2(10)
N3 Mn2 N4 C32 170.8(3)
O20 Mn2 N4 C32 -100.6(9)
O12 Mn2 N4 C32 87.2(3)
N12 Mn2 N4 C32 -102.3(6)
O8 Mn2 N4 C34 170.3(3)
O7 Mn2 N4 C34 -15.2(13)
N3 Mn2 N4 C34 -12.6(3)
O20 Mn2 N4 C34 76.0(9)
O12 Mn2 N4 C34 -96.3(3)
N12 Mn2 N4 C34 74.2(6)
Mn1 O1 C1 C6 -12.7(5)
Mn1 O1 C1 C2 169.6(2)
C17 O3 C2 C3 -3.8(5)
C17 O3 C2 C1 176.8(3)
O1 C1 C2 O3 -0.4(4)
C6 C1 C2 O3 -178.2(3)
O1 C1 C2 C3 -179.8(3)
C6 C1 C2 C3 2.3(5)
O3 C2 C3 C4 179.4(3)
C1 C2 C3 C4 -1.2(5)
C2 C3 C4 C5 -0.3(6)
C3 C4 C5 C6 0.8(6)
O1 C1 C6 C5 -179.6(3)
C2 C1 C6 C5 -1.9(5)
O1 C1 C6 C7 -2.6(5)
C2 C1 C6 C7 175.1(3)
C4 C5 C6 C1 0.4(5)
C4 C5 C6 C7 -176.7(3)
C15 N1 C7 C6 -176.1(3)
Mn1 N1 C7 C6 8.7(5)
C1 C6 C7 N1 4.2(5)
C5 C6 C7 N1 -178.8(3)
Mn1 O2 C8 C13 -9.1(5)
Mn1 O2 C8 C9 173.5(2)
C18 O4 C9 C10 -4.0(5)
C18 O4 C9 C8 173.9(3)
O2 C8 C9 O4 -1.7(4)
C13 C8 C9 O4 -179.3(3)
O2 C8 C9 C10 176.3(3)
C13 C8 C9 C10 -1.3(5)
O4 C9 C10 C11 178.5(3)
C8 C9 C10 C11 0.7(6)
C9 C10 C11 C12 0.4(6)
C10 C11 C12 C13 -0.9(6)
O2 C8 C13 C12 -176.6(3)
C9 C8 C13 C12 0.7(5)
O2 C8 C13 C14 2.2(5)
C9 C8 C13 C14 179.5(3)
C11 C12 C13 C8 0.3(6)
C11 C12 C13 C14 -178.5(3)
C16 N2 C14 C13 -174.2(3)
Mn1 N2 C14 C13 -1.2(5)
C8 C13 C14 N2 3.0(5)
C12 C13 C14 N2 -178.1(3)
C7 N1 C15 C16 -139.8(3)
Mn1 N1 C15 C16 36.0(3)
C14 N2 C16 C15 -151.2(3)
Mn1 N2 C16 C15 35.0(3)
N1 C15 C16 N2 -44.9(4)
Mn2 O7 C19 C20 164.9(2)
Mn2 O7 C19 C24 -16.1(4)
C35 O9 C20 C21 -6.0(4)
C35 O9 C20 C19 174.7(3)
O7 C19 C20 O9 0.9(4)
C24 C19 C20 O9 -178.2(3)
O7 C19 C20 C21 -178.4(3)
C24 C19 C20 C21 2.5(4)
O9 C20 C21 C22 177.9(3)
C19 C20 C21 C22 -2.9(5)
C20 C21 C22 C23 0.2(5)
C21 C22 C23 C24 2.9(5)
O7 C19 C24 C23 -178.5(3)
C20 C19 C24 C23 0.5(4)
O7 C19 C24 C25 -2.0(5)
C20 C19 C24 C25 177.0(3)
C22 C23 C24 C19 -3.2(5)
C22 C23 C24 C25 -179.9(3)
C33 N3 C25 C24 -176.6(3)
Mn2 N3 C25 C24 5.5(5)
C19 C24 C25 N3 7.1(5)
C23 C24 C25 N3 -176.3(3)
Mn2 O8 C26 C31 -10.6(4)
Mn2 O8 C26 C27 170.3(2)
C36 O10 C27 C28 -10.9(5)
C36 O10 C27 C26 168.3(3)
O8 C26 C27 O10 -1.7(4)
C31 C26 C27 O10 179.2(3)
O8 C26 C27 C28 177.6(3)
C31 C26 C27 C28 -1.5(5)
O10 C27 C28 C29 180.0(3)
C26 C27 C28 C29 0.8(5)
C27 C28 C29 C30 0.4(5)
C28 C29 C30 C31 -0.7(5)
C29 C30 C31 C26 0.0(5)
C29 C30 C31 C32 179.7(3)
O8 C26 C31 C30 -177.9(3)
C27 C26 C31 C30 1.1(5)
O8 C26 C31 C32 2.4(5)
C27 C26 C31 C32 -178.6(3)
C34 N4 C32 C31 -174.8(3)
Mn2 N4 C32 C31 1.4(5)
C30 C31 C32 N4 -177.6(3)
C26 C31 C32 N4 2.2(5)
C25 N3 C33 C34 -141.4(3)
Mn2 N3 C33 C34 36.7(4)
C32 N4 C34 C33 -147.6(3)
Mn2 N4 C34 C33 35.7(4)
N3 C33 C34 N4 -46.1(4)
O1 Mn1 N10 N11 78.3(12)
O2 Mn1 N10 N11 172.2(11)
N2 Mn1 N10 N11 -95.9(12)
N1 Mn1 N10 N11 -12.7(11)
O5 Mn1 N10 N11 -23(3)
N22 Mn1 N10 N11 -128(11)
Mn1 N10 N11 N12 -71(22)
N10 N11 N12 Mn2 175(20)
O8 Mn2 N12 N11 -7(3)
O7 Mn2 N12 N11 -101(3)
N4 Mn2 N12 N11 84(3)
N3 Mn2 N12 N11 167(3)
O20 Mn2 N12 N11 -67(25)
O12 Mn2 N12 N11 140(2)
O1 Mn1 N22 N20 -152(2)
O2 Mn1 N22 N20 -58(2)
N2 Mn1 N22 N20 34(2)
N1 Mn1 N22 N20 117(2)
N10 Mn1 N22 N20 -178(13)
O5 Mn1 N22 N20 60(5)
Mn1 N22 N20 N21 -36(20)
